data_7241637
loop_
_publ_author_name
'Palai, Bibhuti Bhusana'
'Sharma, Nagendra K.'

_publ_section_title
;
 N-Arylated peptide: troponyl residue influences the structure and
 conformation of N-troponylated-(di/tri)-peptides
;
_journal_issue 1
_journal_name_full CrystEngComm
_journal_page_first 131
_journal_page_last 139
_journal_paper_doi 10.1039/D0CE01386B
_journal_volume 23
_journal_year 2021
_chemical_absolute_configuration rms
_chemical_formula_moiety 'C13  H16  N2  O4'
_chemical_formula_sum 'C13 H16 N2 O4'
_chemical_formula_weight 264.28
_space_group_crystal_system orthorhombic
_space_group_IT_number 19
_space_group_name_Hall 'P 2ac 2ab'
_space_group_name_H-M_alt 'P 21 21 21'
_atom_sites_solution_hydrogens geom
_audit_creation_method SHELXL-2014/7
_audit_update_record
;
2019-01-07 deposited with the CCDC.	2020-11-12 downloaded from the CCDC.
;
_cell_angle_alpha 90
_cell_angle_beta 90
_cell_angle_gamma 90
_cell_formula_units_Z 4
_cell_length_a 6.8111(3)
_cell_length_b 7.3881(3)
_cell_length_c 27.5932(10)
_cell_measurement_reflns_used 2559
_cell_measurement_temperature 296(2)
_cell_measurement_theta_max 25.5
_cell_measurement_theta_min 1.5
_cell_volume 1388.52(10)
_computing_cell_refinement 'Bruker SAINT'
_computing_data_collection 'Bruker APEX2'
_computing_data_reduction 'Bruker SAINT'
_computing_molecular_graphics 'Ortep for Windows (Farrugia, 2012)'
_computing_publication_material 'WinGX publication routines (Farrugia, 2012)'
_computing_structure_refinement 'SHELXL-2014/7 (Sheldrick, 2014)'
_computing_structure_solution 'ShelXT (Sheldrick, 2014)'
_diffrn_ambient_temperature 296(2)
_diffrn_measured_fraction_theta_full 1.000
_diffrn_measured_fraction_theta_max 0.998
_diffrn_measurement_device_type 'Bruker APEX-II CCD'
_diffrn_measurement_method '\f and \w scans'
_diffrn_radiation_type MoK\a
_diffrn_radiation_wavelength 0.71073
_diffrn_reflns_av_R_equivalents 0.0561
_diffrn_reflns_av_unetI/netI 0.0396
_diffrn_reflns_Laue_measured_fraction_full 1.000
_diffrn_reflns_Laue_measured_fraction_max 0.998
_diffrn_reflns_limit_h_max 8
_diffrn_reflns_limit_h_min -8
_diffrn_reflns_limit_k_max 8
_diffrn_reflns_limit_k_min -7
_diffrn_reflns_limit_l_max 33
_diffrn_reflns_limit_l_min -33
_diffrn_reflns_number 17437
_diffrn_reflns_point_group_measured_fraction_full 1.000
_diffrn_reflns_point_group_measured_fraction_max 0.996
_diffrn_reflns_theta_full 25.242
_diffrn_reflns_theta_max 25.450
_diffrn_reflns_theta_min 1.476
_exptl_absorpt_coefficient_mu 0.095
_exptl_absorpt_correction_T_max 0.7452
_exptl_absorpt_correction_T_min 0.6891
_exptl_absorpt_correction_type multi-scan
_exptl_absorpt_process_details sadabs
_exptl_crystal_colour yellow
_exptl_crystal_density_diffrn 1.264
_exptl_crystal_density_method 'not measured'
_exptl_crystal_description block
_exptl_crystal_F_000 560
_exptl_crystal_size_max 0.27
_exptl_crystal_size_mid 0.25
_exptl_crystal_size_min 0.22
_refine_diff_density_max 0.172
_refine_diff_density_min -0.136
_refine_diff_density_rms 0.040
_refine_ls_abs_structure_details
;
 Flack x determined using 527 quotients [(I+)-(I-)]/[(I+)+(I-)]
 (Parsons, Flack and Wagner, Acta Cryst. B69 (2013) 249-259).
;
_refine_ls_abs_structure_Flack -1.3(8)
_refine_ls_extinction_coef 0.021(3)
_refine_ls_extinction_expression Fc^*^=kFc[1+0.001xFc^2^\l^3^/sin(2\q)]^-1/4^
_refine_ls_extinction_method 'SHELXL-2014/7 (Sheldrick 2014'
_refine_ls_goodness_of_fit_ref 1.015
_refine_ls_hydrogen_treatment constr
_refine_ls_matrix_type full
_refine_ls_number_parameters 173
_refine_ls_number_reflns 2559
_refine_ls_number_restraints 0
_refine_ls_restrained_S_all 1.015
_refine_ls_R_factor_all 0.0808
_refine_ls_R_factor_gt 0.0420
_refine_ls_shift/su_max 0.000
_refine_ls_shift/su_mean 0.000
_refine_ls_structure_factor_coef Fsqd
_refine_ls_weighting_details 'w=1/[\s^2^(Fo^2^)+(0.0488P)^2^+0.0726P] where P=(Fo^2^+2Fc^2^)/3'
_refine_ls_weighting_scheme calc
_refine_ls_wR_factor_gt 0.0923
_refine_ls_wR_factor_ref 0.1083
_reflns_Friedel_coverage 0.681
_reflns_Friedel_fraction_full 1.000
_reflns_Friedel_fraction_max 0.993
_reflns_number_gt 1635
_reflns_number_total 2559
_reflns_threshold_expression 'I > 2\s(I)'
_cod_data_source_file d0ce01386b2.cif
_cod_data_source_block shelx
_cod_depositor_comments 'Adding full bibliography for 7241635--7241640.cif.'
_cod_database_code 7241637
_shelx_shelxl_version_number 2014/7
_shelx_space_group_comment
;
The symmetry employed for this shelxl refinement is uniquely defined
by the following loop, which should always be used as a source of
symmetry information in preference to the above space-group names.
They are only intended as comments.
;

loop_
_space_group_symop_operation_xyz
'x, y, z'
'-x+1/2, -y, z+1/2'
'-x, y+1/2, -z+1/2'
'x+1/2, -y+1/2, -z'

loop_
_atom_site_label
_atom_site_type_symbol
_atom_site_fract_x
_atom_site_fract_y
_atom_site_fract_z
_atom_site_U_iso_or_equiv
_atom_site_adp_type
_atom_site_occupancy
_atom_site_site_symmetry_order
_atom_site_calc_flag
_atom_site_refinement_flags_posn
_atom_site_refinement_flags_adp
_atom_site_refinement_flags_occupancy
_atom_site_disorder_assembly
_atom_site_disorder_group
O2 O 0.1528(4) 0.6740(3) 0.64983(7) 0.0729(7) Uani 1 1 d . . . . .
N1 N 0.1579(4) 0.7703(3) 0.55735(8) 0.0482(7) Uani 1 1 d . . . . .
H1 H 0.1597 0.8412 0.5821 0.058 Uiso 1 1 calc R U . . .
O1 O 0.1504(6) 1.1120(3) 0.55861(9) 0.0898(10) Uani 1 1 d . . . . .
O3 O 0.4708(5) 0.2804(5) 0.68442(10) 0.0973(11) Uani 1 1 d . . . . .
N2 N 0.1309(5) 0.3755(4) 0.63410(9) 0.0572(8) Uani 1 1 d . . . . .
H2 H 0.1260 0.2936 0.6120 0.069 Uiso 1 1 calc R U . . .
O4 O 0.3166(5) 0.3216(4) 0.75386(9) 0.0950(10) Uani 1 1 d . . . . .
C2 C 0.1580(5) 0.8482(4) 0.51357(10) 0.0432(7) Uani 1 1 d . . . . .
C9 C 0.1473(5) 0.5492(5) 0.62115(11) 0.0513(8) Uani 1 1 d . . . . .
C12 C 0.3246(8) 0.3079(5) 0.70595(12) 0.0629(10) Uani 1 1 d . . . . .
C3 C 0.1626(5) 0.7451(4) 0.47180(10) 0.0490(8) Uani 1 1 d . . . . .
H3 H 0.1675 0.6209 0.4771 0.059 Uiso 1 1 calc R U . . .
C8 C 0.1550(6) 0.5799(4) 0.56682(10) 0.0475(8) Uani 1 1 d . . . . .
H8A H 0.2718 0.5238 0.5535 0.057 Uiso 1 1 calc R U . . .
H8B H 0.0412 0.5255 0.5515 0.057 Uiso 1 1 calc R U . . .
C1 C 0.1533(5) 1.0479(4) 0.51682(12) 0.0574(8) Uani 1 1 d . . . . .
C4 C 0.1610(6) 0.7955(5) 0.42324(11) 0.0592(9) Uani 1 1 d . . . . .
H4 H 0.1647 0.7002 0.4013 0.071 Uiso 1 1 calc R U . . .
C5 C 0.1548(5) 0.9644(6) 0.40302(12) 0.0622(9) Uani 1 1 d . . . . .
H5 H 0.1551 0.9699 0.3694 0.075 Uiso 1 1 calc R U . . .
C7 C 0.1480(6) 1.1620(5) 0.47560(13) 0.0665(10) Uani 1 1 d . . . . .
H7 H 0.1434 1.2847 0.4831 0.080 Uiso 1 1 calc R U . . .
C10 C 0.1212(6) 0.3224(5) 0.68457(11) 0.0650(10) Uani 1 1 d . . . . .
H10 H 0.0482 0.4151 0.7025 0.078 Uiso 1 1 calc R U . . .
C6 C 0.1483(7) 1.1272(5) 0.42737(14) 0.0662(10) Uani 1 1 d . . . . .
H6 H 0.1433 1.2291 0.4076 0.079 Uiso 1 1 calc R U . . .
C11 C 0.0119(7) 0.1426(7) 0.68917(16) 0.1004(17) Uani 1 1 d . . . . .
H11A H 0.0058 0.1079 0.7227 0.151 Uiso 1 1 calc R U . . .
H11B H -0.1188 0.1559 0.6767 0.151 Uiso 1 1 calc R U . . .
H11C H 0.0801 0.0511 0.6711 0.151 Uiso 1 1 calc R U . . .
C13 C 0.5016(9) 0.3047(8) 0.77996(16) 0.125(2) Uani 1 1 d . . . . .
H13A H 0.4781 0.3167 0.8141 0.187 Uiso 1 1 calc R U . . .
H13B H 0.5584 0.1883 0.7735 0.187 Uiso 1 1 calc R U . . .
H13C H 0.5901 0.3979 0.7695 0.187 Uiso 1 1 calc R U . . .

loop_
_atom_site_aniso_label
_atom_site_aniso_U_11
_atom_site_aniso_U_22
_atom_site_aniso_U_33
_atom_site_aniso_U_23
_atom_site_aniso_U_13
_atom_site_aniso_U_12
O2 0.113(2) 0.0551(14) 0.0508(13) -0.0081(12) -0.0037(15) 0.0011(18)
N1 0.0570(17) 0.0414(15) 0.0462(15) -0.0006(12) -0.0008(15) -0.0020(14)
O1 0.156(3) 0.0482(14) 0.0655(16) -0.0107(12) 0.001(2) -0.0016(18)
O3 0.083(2) 0.147(3) 0.0614(18) 0.0240(19) 0.0013(16) 0.004(2)
N2 0.080(2) 0.0474(17) 0.0446(16) 0.0037(12) -0.0046(15) 0.0059(16)
O4 0.134(3) 0.101(2) 0.0499(15) 0.0023(14) -0.0078(17) 0.021(2)
C2 0.0377(16) 0.0430(17) 0.0489(18) 0.0024(16) -0.0015(16) -0.0029(17)
C9 0.054(2) 0.050(2) 0.0498(19) -0.0008(17) -0.0041(17) 0.004(2)
C12 0.096(3) 0.052(2) 0.040(2) 0.0080(17) -0.003(2) -0.002(2)
C3 0.052(2) 0.0433(17) 0.0518(19) 0.0026(16) 0.0008(17) 0.0014(18)
C8 0.053(2) 0.0440(19) 0.0456(18) 0.0016(14) -0.0033(17) 0.0021(18)
C1 0.070(2) 0.0423(18) 0.060(2) 0.0010(18) 0.002(2) -0.003(2)
C4 0.065(2) 0.061(2) 0.052(2) -0.0010(18) -0.0036(19) 0.000(2)
C5 0.059(2) 0.076(3) 0.052(2) 0.011(2) -0.0025(19) -0.003(3)
C7 0.080(3) 0.0469(19) 0.073(3) 0.0088(19) -0.003(2) 0.002(2)
C10 0.087(3) 0.062(2) 0.046(2) 0.0104(17) 0.0082(19) 0.009(2)
C6 0.068(3) 0.059(2) 0.071(3) 0.025(2) -0.007(2) -0.005(2)
C11 0.099(4) 0.108(4) 0.093(3) 0.043(3) -0.002(3) -0.029(3)
C13 0.170(6) 0.127(4) 0.078(3) 0.010(3) -0.063(3) 0.001(4)

loop_
_atom_type_symbol
_atom_type_description
_atom_type_scat_dispersion_real
_atom_type_scat_dispersion_imag
_atom_type_scat_source
C C 0.0033 0.0016 'International Tables Vol C Tables 4.2.6.8 and 6.1.1.4'
H H 0.0000 0.0000 'International Tables Vol C Tables 4.2.6.8 and 6.1.1.4'
N N 0.0061 0.0033 'International Tables Vol C Tables 4.2.6.8 and 6.1.1.4'
O O 0.0106 0.0060 'International Tables Vol C Tables 4.2.6.8 and 6.1.1.4'

loop_
_geom_angle_atom_site_label_1
_geom_angle_atom_site_label_2
_geom_angle_atom_site_label_3
_geom_angle
_geom_angle_site_symmetry_1
_geom_angle_site_symmetry_3
_geom_angle_publ_flag
C2 N1 C8 126.0(2) . . ?
C2 N1 H1 117.0 . . ?
C8 N1 H1 117.0 . . ?
C9 N2 C10 121.4(3) . . ?
C9 N2 H2 119.3 . . ?
C10 N2 H2 119.3 . . ?
C12 O4 C13 116.8(4) . . ?
N1 C2 C3 121.1(3) . . ?
N1 C2 C1 112.0(3) . . ?
C3 C2 C1 126.9(3) . . ?
O2 C9 N2 123.8(3) . . ?
O2 C9 C8 121.9(3) . . ?
N2 C9 C8 114.3(3) . . ?
O3 C12 O4 123.4(4) . . ?
O3 C12 C10 126.2(3) . . ?
O4 C12 C10 110.3(4) . . ?
C2 C3 C4 131.0(3) . . ?
C2 C3 H3 114.5 . . ?
C4 C3 H3 114.5 . . ?
N1 C8 C9 109.2(3) . . ?
N1 C8 H8A 109.8 . . ?
C9 C8 H8A 109.8 . . ?
N1 C8 H8B 109.8 . . ?
C9 C8 H8B 109.8 . . ?
H8A C8 H8B 108.3 . . ?
O1 C1 C7 121.0(3) . . ?
O1 C1 C2 115.8(3) . . ?
C7 C1 C2 123.1(3) . . ?
C5 C4 C3 129.6(3) . . ?
C5 C4 H4 115.2 . . ?
C3 C4 H4 115.2 . . ?
C4 C5 C6 126.8(3) . . ?
C4 C5 H5 116.6 . . ?
C6 C5 H5 116.6 . . ?
C6 C7 C1 132.5(3) . . ?
C6 C7 H7 113.8 . . ?
C1 C7 H7 113.8 . . ?
N2 C10 C12 110.7(3) . . ?
N2 C10 C11 109.7(3) . . ?
C12 C10 C11 110.7(3) . . ?
N2 C10 H10 108.6 . . ?
C12 C10 H10 108.6 . . ?
C11 C10 H10 108.6 . . ?
C7 C6 C5 130.1(3) . . ?
C7 C6 H6 115.0 . . ?
C5 C6 H6 115.0 . . ?
C10 C11 H11A 109.5 . . ?
C10 C11 H11B 109.5 . . ?
H11A C11 H11B 109.5 . . ?
C10 C11 H11C 109.5 . . ?
H11A C11 H11C 109.5 . . ?
H11B C11 H11C 109.5 . . ?
O4 C13 H13A 109.5 . . ?
O4 C13 H13B 109.5 . . ?
H13A C13 H13B 109.5 . . ?
O4 C13 H13C 109.5 . . ?
H13A C13 H13C 109.5 . . ?
H13B C13 H13C 109.5 . . ?

loop_
_geom_bond_atom_site_label_1
_geom_bond_atom_site_label_2
_geom_bond_distance
_geom_bond_site_symmetry_2
_geom_bond_publ_flag
O2 C9 1.216(4) . ?
N1 C2 1.338(3) . ?
N1 C8 1.431(4) . ?
N1 H1 0.8600 . ?
O1 C1 1.247(4) . ?
O3 C12 1.177(5) . ?
N2 C9 1.336(4) . ?
N2 C10 1.448(4) . ?
N2 H2 0.8600 . ?
O4 C12 1.327(4) . ?
O4 C13 1.456(6) . ?
C2 C3 1.382(4) . ?
C2 C1 1.478(4) . ?
C9 C8 1.517(4) . ?
C12 C10 1.510(6) . ?
C3 C4 1.391(4) . ?
C3 H3 0.9300 . ?
C8 H8A 0.9700 . ?
C8 H8B 0.9700 . ?
C1 C7 1.417(4) . ?
C4 C5 1.367(5) . ?
C4 H4 0.9300 . ?
C5 C6 1.379(5) . ?
C5 H5 0.9300 . ?
C7 C6 1.356(4) . ?
C7 H7 0.9300 . ?
C10 C11 1.528(6) . ?
C10 H10 0.9800 . ?
C6 H6 0.9300 . ?
C11 H11A 0.9600 . ?
C11 H11B 0.9600 . ?
C11 H11C 0.9600 . ?
C13 H13A 0.9600 . ?
C13 H13B 0.9600 . ?
C13 H13C 0.9600 . ?

loop_
_geom_torsion_atom_site_label_1
_geom_torsion_atom_site_label_2
_geom_torsion_atom_site_label_3
_geom_torsion_atom_site_label_4
_geom_torsion
_geom_torsion_site_symmetry_1
_geom_torsion_site_symmetry_2
_geom_torsion_site_symmetry_3
_geom_torsion_site_symmetry_4
_geom_torsion_publ_flag
C8 N1 C2 C3 -2.4(5) . . . . ?
C8 N1 C2 C1 177.7(3) . . . . ?
C10 N2 C9 O2 -1.0(6) . . . . ?
C10 N2 C9 C8 -179.9(3) . . . . ?
C13 O4 C12 O3 1.3(6) . . . . ?
C13 O4 C12 C10 178.2(4) . . . . ?
N1 C2 C3 C4 179.0(4) . . . . ?
C1 C2 C3 C4 -1.1(7) . . . . ?
C2 N1 C8 C9 -177.7(3) . . . . ?
O2 C9 C8 N1 -3.2(5) . . . . ?
N2 C9 C8 N1 175.8(3) . . . . ?
N1 C2 C1 O1 0.2(5) . . . . ?
C3 C2 C1 O1 -179.8(4) . . . . ?
N1 C2 C1 C7 -178.5(3) . . . . ?
C3 C2 C1 C7 1.6(6) . . . . ?
C2 C3 C4 C5 0.1(8) . . . . ?
C3 C4 C5 C6 -0.1(7) . . . . ?
O1 C1 C7 C6 -179.5(5) . . . . ?
C2 C1 C7 C6 -0.9(7) . . . . ?
C9 N2 C10 C12 -83.6(4) . . . . ?
C9 N2 C10 C11 153.9(4) . . . . ?
O3 C12 C10 N2 -24.6(5) . . . . ?
O4 C12 C10 N2 158.5(3) . . . . ?
O3 C12 C10 C11 97.3(5) . . . . ?
O4 C12 C10 C11 -79.6(4) . . . . ?
C1 C7 C6 C5 -0.3(9) . . . . ?
C4 C5 C6 C7 0.6(8) . . . . ?
